data_7226551
loop_
_publ_author_name
'Geng, Yong-Jie'
'Zhang, Ai-Qin'
'Wu, Kun-Xian'
'Xue, Dong-Xu'
'Liu, Zhi-Hong'

_publ_section_title
;
 A unique (3,10)-connected magnesium/nickel-based metal--organic framework
 constructed from an unusual kgd supermolecular building layer via mixed
 linkers and solid solution approach
;
_journal_issue 43
_journal_name_full CrystEngComm
_journal_page_first 8358
_journal_paper_doi 10.1039/C6CE01629D
_journal_volume 18
_journal_year 2016
_chemical_formula_sum 'C89 H107 F12 N8 O14 P2 S2'
_chemical_formula_weight 1866.89
_chemical_name_systematic
; 
 ? 
;
_space_group_IT_number 2
_symmetry_cell_setting triclinic
_symmetry_space_group_name_Hall '-P 1'
_symmetry_space_group_name_H-M 'P -1'
_atom_sites_solution_hydrogens geom
_atom_sites_solution_primary direct
_atom_sites_solution_secondary difmap
_audit_block_doi 10.5517/cc11sqcx
_audit_creation_method SHELXL-97
_audit_update_record
;
2013-12-13 deposited with the CCDC.
2016-09-14 downloaded from the CCDC.
;
_cell_angle_alpha 102.985(3)
_cell_angle_beta 91.397(2)
_cell_angle_gamma 91.223(3)
_cell_formula_units_Z 2
_cell_length_a 15.769(3)
_cell_length_b 18.047(3)
_cell_length_c 18.752(3)
_cell_measurement_reflns_used 6054
_cell_measurement_temperature 298(2)
_cell_measurement_theta_max 21.39
_cell_measurement_theta_min 2.27
_cell_volume 5196.5(16)
_computing_cell_refinement 'Bruker SAINT'
_computing_data_collection 'Bruker APEX2'
_computing_data_reduction 'Bruker SAINT'
_computing_molecular_graphics 'Bruker SHELXTL'
_computing_publication_material 'Bruker SHELXTL'
_computing_structure_refinement 'SHELXL-97 (Sheldrick, 1997)'
_computing_structure_solution 'SHELXS-97 (Sheldrick, 1990)'
_diffrn_ambient_temperature 298(2)
_diffrn_measured_fraction_theta_full 0.992
_diffrn_measured_fraction_theta_max 0.992
_diffrn_measurement_device_type 'Bruker APEX-II CCD'
_diffrn_measurement_method '\f and \w scans'
_diffrn_radiation_monochromator graphite
_diffrn_radiation_source 'fine-focus sealed tube'
_diffrn_radiation_type MoK\a
_diffrn_radiation_wavelength 0.71073
_diffrn_reflns_av_R_equivalents 0.0000
_diffrn_reflns_av_sigmaI/netI 0.0730
_diffrn_reflns_limit_h_max 19
_diffrn_reflns_limit_h_min -19
_diffrn_reflns_limit_k_max 21
_diffrn_reflns_limit_k_min -21
_diffrn_reflns_limit_l_max 22
_diffrn_reflns_limit_l_min 0
_diffrn_reflns_number 19176
_diffrn_reflns_theta_full 25.50
_diffrn_reflns_theta_max 25.50
_diffrn_reflns_theta_min 1.11
_diffrn_standards_number 0
_exptl_absorpt_coefficient_mu 0.162
_exptl_absorpt_correction_T_max 0.9840
_exptl_absorpt_correction_T_min 0.9808
_exptl_absorpt_correction_type none
_exptl_crystal_colour colourless
_exptl_crystal_density_diffrn 1.10
_exptl_crystal_density_meas 0.99
_exptl_crystal_density_method 'not measured'
_exptl_crystal_description needle
_exptl_crystal_F_000 1958
_exptl_crystal_size_max 0.12
_exptl_crystal_size_mid 0.10
_exptl_crystal_size_min 0.10
_refine_diff_density_max 0.667
_refine_diff_density_min -0.404
_refine_diff_density_rms 0.058
_refine_ls_extinction_method none
_refine_ls_goodness_of_fit_ref 0.926
_refine_ls_hydrogen_treatment mixed
_refine_ls_matrix_type full
_refine_ls_number_parameters 1147
_refine_ls_number_reflns 19176
_refine_ls_number_restraints 0
_refine_ls_restrained_S_all 0.926
_refine_ls_R_factor_all 0.1290
_refine_ls_R_factor_gt 0.0698
_refine_ls_shift/su_max 0.008
_refine_ls_shift/su_mean 0.000
_refine_ls_structure_factor_coef Fsqd
_refine_ls_weighting_details 'calc w=1/[\s^2^(Fo^2^)+(0.1337P)^2^+0.0000P] where P=(Fo^2^+2Fc^2^)/3'
_refine_ls_weighting_scheme calc
_refine_ls_wR_factor_gt 0.1945
_refine_ls_wR_factor_ref 0.2242
_reflns_number_gt 9625
_reflns_number_total 19176
_reflns_threshold_expression >2sigma(I)
_cod_data_source_file c6ce01629d2.cif
_cod_data_source_block mo_130616a_0m
_cod_depositor_comments
;
The following automatic conversions were performed:

'_symmetry_cell_setting' value 'Triclinic' changed to 'triclinic'
according to
/usr/data/users/saulius/crontab/automatic-downloads/rss-feeds/RSC/lib/dictionaries/cif_core.dic
dictionary named 'cif_core.dic' version 2.4.2 from 2011-04-26.

Automatic conversion script
Id: cif_fix_values 4268 2015-11-12 08:31:59Z antanas 

 Adding full bibliography for 7226551.cif.
;
_cod_original_cell_volume 5196.5(14)
_cod_original_sg_symbol_H-M P-1
_cod_database_code 7226551

loop_
_symmetry_equiv_pos_as_xyz
'x, y, z'
'-x, -y, -z'

loop_
_atom_site_label
_atom_site_type_symbol
_atom_site_fract_x
_atom_site_fract_y
_atom_site_fract_z
_atom_site_U_iso_or_equiv
_atom_site_adp_type
_atom_site_occupancy
_atom_site_symmetry_multiplicity
_atom_site_calc_flag
_atom_site_refinement_flags
C1 C 1.5874(3) 0.3375(4) 0.0288(4) 0.154(3) Uani 1 1 d .
H1C H 1.6013 0.3132 0.0680 0.230 Uiso 1 1 calc R
H1D H 1.6236 0.3817 0.0325 0.230 Uiso 1 1 calc R
H1E H 1.5955 0.3027 -0.0172 0.230 Uiso 1 1 calc R
C2 C 1.3451(3) 0.0492(3) 0.0155(3) 0.0986(15) Uani 1 1 d .
H2C H 1.3098 0.0602 0.0574 0.148 Uiso 1 1 calc R
H2D H 1.3698 0.0003 0.0119 0.148 Uiso 1 1 calc R
H2E H 1.3116 0.0487 -0.0280 0.148 Uiso 1 1 calc R
C3 C 1.4409(3) 0.3036(3) 0.0294(3) 0.0837(13) Uani 1 1 d .
C4 C 1.4561(2) 0.2289(3) 0.0275(2) 0.0758(11) Uani 1 1 d .
H4 H 1.5114 0.2123 0.0287 0.091 Uiso 1 1 calc R
C5 C 1.3882(2) 0.1785(2) 0.02376(19) 0.0636(9) Uani 1 1 d .
C6 C 1.3057(2) 0.2012(2) 0.01900(19) 0.0622(9) Uani 1 1 d .
H6 H 1.2607 0.1665 0.0161 0.075 Uiso 1 1 calc R
C7 C 1.2909(2) 0.2763(2) 0.01864(19) 0.0613(9) Uani 1 1 d .
C8 C 1.3580(2) 0.3281(2) 0.0240(2) 0.0726(11) Uani 1 1 d .
H8 H 1.3481 0.3788 0.0241 0.087 Uiso 1 1 calc R
C9 C 1.2027(2) 0.3040(2) 0.0090(2) 0.0683(10) Uani 1 1 d .
H9A H 1.2067 0.3572 0.0070 0.082 Uiso 1 1 calc R
H9B H 1.1785 0.2758 -0.0375 0.082 Uiso 1 1 calc R
C10 C 1.0727(2) 0.3491(2) 0.0714(2) 0.0587(9) Uani 1 1 d .
H10A H 1.0514 0.3469 0.0220 0.070 Uiso 1 1 calc R
H10B H 1.0939 0.4006 0.0916 0.070 Uiso 1 1 calc R
C11 C 1.00056(19) 0.33173(17) 0.11652(19) 0.0493(8) Uani 1 1 d .
C12 C 0.98675(19) 0.35787(17) 0.18794(19) 0.0505(8) Uani 1 1 d .
H12 H 1.0253 0.3900 0.2193 0.061 Uiso 1 1 calc R
C13 C 0.9089(2) 0.33273(16) 0.21206(19) 0.0490(8) Uani 1 1 d .
C14 C 0.86345(19) 0.28708(17) 0.15541(19) 0.0501(8) Uani 1 1 d .
C15 C 0.7752(2) 0.2519(2) 0.1548(2) 0.0704(10) Uani 1 1 d .
H15A H 0.7790 0.2030 0.1667 0.106 Uiso 1 1 calc R
H15B H 0.7490 0.2461 0.1071 0.106 Uiso 1 1 calc R
H15C H 0.7417 0.2844 0.1904 0.106 Uiso 1 1 calc R
C16 C 0.8785(2) 0.35824(17) 0.2866(2) 0.0554(9) Uani 1 1 d .
C17 C 0.8529(2) 0.31620(17) 0.33262(19) 0.0547(8) Uani 1 1 d .
C18 C 0.8242(3) 0.3647(2) 0.4041(2) 0.0791(12) Uani 1 1 d .
H18A H 0.7653 0.3534 0.4123 0.095 Uiso 1 1 calc R
H18B H 0.8590 0.3569 0.4450 0.095 Uiso 1 1 calc R
C19 C 0.8354(5) 0.4449(2) 0.3940(3) 0.154(3) Uani 1 1 d .
H19A H 0.7810 0.4693 0.3964 0.185 Uiso 1 1 calc R
H19B H 0.8726 0.4742 0.4325 0.185 Uiso 1 1 calc R
C20 C 0.8728(3) 0.44157(19) 0.3212(2) 0.0826(13) Uani 1 1 d .
H20A H 0.9287 0.4661 0.3268 0.099 Uiso 1 1 calc R
H20B H 0.8369 0.4665 0.2916 0.099 Uiso 1 1 calc R
C21 C 0.8550(2) 0.23309(17) 0.32245(17) 0.0488(8) Uani 1 1 d .
C22 C 0.7810(2) 0.18528(17) 0.31717(18) 0.0499(8) Uani 1 1 d .
H22 H 0.7263 0.2037 0.3176 0.060 Uiso 1 1 calc R
C23 C 0.7968(2) 0.11123(17) 0.31152(17) 0.0470(7) Uani 1 1 d .
C24 C 0.9272(2) 0.19368(17) 0.32266(17) 0.0478(8) Uani 1 1 d .
C25 C 1.0167(2) 0.2231(2) 0.3317(2) 0.0642(9) Uani 1 1 d .
H25A H 1.0201 0.2715 0.3187 0.096 Uiso 1 1 calc R
H25B H 1.0521 0.1879 0.3004 0.096 Uiso 1 1 calc R
H25C H 1.0355 0.2287 0.3817 0.096 Uiso 1 1 calc R
C26 C 0.7341(2) 0.04792(18) 0.30646(18) 0.0523(8) Uani 1 1 d .
H26A H 0.6826 0.0592 0.2821 0.063 Uiso 1 1 calc R
H26B H 0.7566 0.0018 0.2770 0.063 Uiso 1 1 calc R
C27 C 0.6433(2) -0.0218(2) 0.37830(19) 0.0630(9) Uani 1 1 d .
H27A H 0.6484 -0.0640 0.3363 0.076 Uiso 1 1 calc R
H27B H 0.5891 0.0014 0.3738 0.076 Uiso 1 1 calc R
C28 C 0.6464(2) -0.0507(2) 0.4471(2) 0.0593(9) Uani 1 1 d .
C29 C 0.6285(2) -0.0039(2) 0.5139(2) 0.0645(9) Uani 1 1 d .
H29 H 0.6111 0.0455 0.5164 0.077 Uiso 1 1 calc R
C30 C 0.6366(2) -0.0313(3) 0.5772(2) 0.0698(10) Uani 1 1 d .
C31 C 0.6627(2) -0.1048(3) 0.5730(3) 0.0765(11) Uani 1 1 d .
H31 H 0.6688 -0.1230 0.6154 0.092 Uiso 1 1 calc R
C32 C 0.6794(3) -0.1504(3) 0.5071(3) 0.0863(13) Uani 1 1 d .
C33 C 0.6709(2) -0.1239(2) 0.4432(2) 0.0719(10) Uani 1 1 d .
H33 H 0.6817 -0.1556 0.3981 0.086 Uiso 1 1 calc R
C34 C 0.6049(3) 0.0878(3) 0.6542(3) 0.1094(17) Uani 1 1 d .
H34A H 0.6524 0.1124 0.6373 0.164 Uiso 1 1 calc R
H34B H 0.5973 0.1098 0.7051 0.164 Uiso 1 1 calc R
H34C H 0.5547 0.0944 0.6266 0.164 Uiso 1 1 calc R
C35 C 0.7287(6) -0.2506(5) 0.5549(5) 0.183(3) Uani 1 1 d .
H35A H 0.7736 -0.2182 0.5811 0.275 Uiso 1 1 calc R
H35B H 0.7487 -0.3014 0.5392 0.275 Uiso 1 1 calc R
H35C H 0.6816 -0.2508 0.5863 0.275 Uiso 1 1 calc R
C36 C 1.0831(2) 0.08873(19) -0.06836(19) 0.0567(9) Uani 1 1 d .
C37 C 1.1069(3) 0.0334(2) -0.1282(2) 0.0747(11) Uani 1 1 d .
H37 H 1.0998 0.0409 -0.1754 0.090 Uiso 1 1 calc R
C38 C 1.1411(3) -0.0327(2) -0.1169(2) 0.0787(12) Uani 1 1 d .
H38 H 1.1583 -0.0694 -0.1566 0.094 Uiso 1 1 calc R
C39 C 1.1501(3) -0.0449(2) -0.0475(2) 0.0735(11) Uani 1 1 d .
H39 H 1.1728 -0.0900 -0.0405 0.088 Uiso 1 1 calc R
C40 C 1.1251(2) 0.01037(19) 0.0126(2) 0.0621(9) Uani 1 1 d .
H40 H 1.1310 0.0019 0.0596 0.075 Uiso 1 1 calc R
C41 C 1.0917(2) 0.07723(18) 0.00248(18) 0.0509(8) Uani 1 1 d .
C42 C 1.0093(2) 0.1620(2) -0.1406(2) 0.0676(10) Uani 1 1 d .
H42A H 0.9639 0.1239 -0.1536 0.081 Uiso 1 1 calc R
H42B H 1.0506 0.1524 -0.1789 0.081 Uiso 1 1 calc R
C43 C 0.9748(3) 0.2382(2) -0.1346(2) 0.0788(12) Uani 1 1 d .
H43A H 0.9389 0.2391 -0.1771 0.095 Uiso 1 1 calc R
H43B H 0.9414 0.2520 -0.0911 0.095 Uiso 1 1 calc R
C44 C 1.0289(4) 0.3554(3) -0.1526(3) 0.1085(17) Uani 1 1 d .
H44 H 0.9747 0.3644 -0.1687 0.130 Uiso 1 1 calc R
C45 C 1.0944(5) 0.4076(3) -0.1507(4) 0.153(3) Uani 1 1 d .
H45 H 1.1150 0.4193 -0.1930 0.183 Uiso 1 1 calc R
C46 C 1.1333(6) 0.5153(3) -0.0645(4) 0.163(3) Uani 1 1 d .
H46 H 1.1050 0.5433 -0.0932 0.195 Uiso 1 1 calc R
C47 C 1.1824(5) 0.5527(3) -0.0024(4) 0.128(2) Uani 1 1 d .
H47A H 1.2416 0.5478 -0.0151 0.153 Uiso 1 1 calc R
H47B H 1.1701 0.6064 0.0065 0.153 Uiso 1 1 calc R
C48 C 1.2238(5) 0.5742(3) 0.1205(4) 0.156(3) Uani 1 1 d .
H48A H 1.2195 0.6278 0.1204 0.187 Uiso 1 1 calc R
H48B H 1.2827 0.5606 0.1143 0.187 Uiso 1 1 calc R
C49 C 1.1954(4) 0.5610(2) 0.1886(4) 0.130(2) Uani 1 1 d .
H49A H 1.1347 0.5685 0.1919 0.156 Uiso 1 1 calc R
H49B H 1.2235 0.5971 0.2289 0.156 Uiso 1 1 calc R
C50 C 1.1893(2) 0.4618(2) 0.2556(3) 0.0712(11) Uani 1 1 d .
C51 C 1.1433(3) 0.5042(3) 0.3109(3) 0.0908(14) Uani 1 1 d .
H51 H 1.1271 0.5530 0.3088 0.109 Uiso 1 1 calc R
C52 C 1.1219(3) 0.4744(3) 0.3684(3) 0.1030(17) Uani 1 1 d .
H52 H 1.0904 0.5033 0.4054 0.124 Uiso 1 1 calc R
C53 C 1.1454(3) 0.4023(3) 0.3739(3) 0.0950(15) Uani 1 1 d .
H53 H 1.1302 0.3824 0.4136 0.114 Uiso 1 1 calc R
C54 C 1.1931(2) 0.3603(2) 0.3170(2) 0.0725(11) Uani 1 1 d .
H54 H 1.2094 0.3115 0.3189 0.087 Uiso 1 1 calc R
C55 C 1.2157(2) 0.38947(19) 0.2596(2) 0.0585(9) Uani 1 1 d .
C56 C 1.3168(2) 0.28848(19) 0.2123(2) 0.0584(9) Uani 1 1 d .
H56A H 1.3442 0.3044 0.2603 0.070 Uiso 1 1 calc R
H56B H 1.3611 0.2815 0.1765 0.070 Uiso 1 1 calc R
C57 C 1.2720(2) 0.21325(18) 0.20745(18) 0.0504(8) Uani 1 1 d .
C58 C 1.3126(2) 0.1574(2) 0.23421(19) 0.0648(10) Uani 1 1 d .
H58 H 1.3660 0.1671 0.2570 0.078 Uiso 1 1 calc R
C59 C 1.2729(3) 0.0874(2) 0.2266(2) 0.0704(11) Uani 1 1 d .
H59 H 1.2993 0.0485 0.2431 0.085 Uiso 1 1 calc R
C60 C 1.1935(3) 0.0763(2) 0.19417(19) 0.0639(10) Uani 1 1 d .
H60 H 1.1650 0.0296 0.1891 0.077 Uiso 1 1 calc R
C61 C 1.1559(2) 0.13375(18) 0.16922(17) 0.0494(8) Uani 1 1 d .
C62 C 1.0675(2) 0.12541(19) 0.13449(18) 0.0559(8) Uani 1 1 d .
H62A H 1.0444 0.0750 0.1338 0.067 Uiso 1 1 calc R
H62B H 1.0311 0.1622 0.1639 0.067 Uiso 1 1 calc R
C63 C 0.5521(2) 0.2071(3) 0.3460(3) 0.0716(11) Uani 1 1 d .
C64 C 0.5674(3) 0.2830(3) 0.3709(3) 0.0988(15) Uani 1 1 d .
H64 H 0.5729 0.3036 0.4210 0.119 Uiso 1 1 calc R
C65 C 0.5749(3) 0.3300(4) 0.3220(5) 0.122(2) Uani 1 1 d .
H65 H 0.5842 0.3820 0.3400 0.146 Uiso 1 1 calc R
C66 C 0.5689(4) 0.3019(5) 0.2484(5) 0.123(2) Uani 1 1 d .
H66 H 0.5750 0.3342 0.2164 0.147 Uiso 1 1 calc R
C67 C 0.5536(3) 0.2248(4) 0.2214(3) 0.1083(17) Uani 1 1 d .
H67 H 0.5491 0.2045 0.1713 0.130 Uiso 1 1 calc R
C68 C 0.5454(2) 0.1788(3) 0.2704(3) 0.0805(12) Uani 1 1 d .
C69 C 0.5230(4) 0.0661(4) 0.1743(3) 0.1151(18) Uani 1 1 d .
H69A H 0.5764 0.0718 0.1512 0.138 Uiso 1 1 calc R
H69B H 0.4792 0.0896 0.1504 0.138 Uiso 1 1 calc R
C70 C 0.5021(3) -0.0140(4) 0.1666(3) 0.1147(19) Uani 1 1 d .
H70A H 0.4535 -0.0197 0.1958 0.138 Uiso 1 1 calc R
H70B H 0.4874 -0.0371 0.1158 0.138 Uiso 1 1 calc R
C71 C 0.5557(3) -0.1297(4) 0.1808(4) 0.126(2) Uani 1 1 d .
H71A H 0.5152 -0.1472 0.1405 0.151 Uiso 1 1 calc R
H71B H 0.5307 -0.1391 0.2248 0.151 Uiso 1 1 calc R
C72 C 0.6323(3) -0.1726(3) 0.1667(3) 0.1129(18) Uani 1 1 d .
H72A H 0.6174 -0.2264 0.1520 0.135 Uiso 1 1 calc R
H72B H 0.6612 -0.1583 0.1265 0.135 Uiso 1 1 calc R
C73 C 0.7631(3) -0.1981(2) 0.2113(2) 0.0793(12) Uani 1 1 d .
H73A H 0.7904 -0.1793 0.1728 0.095 Uiso 1 1 calc R
H73B H 0.7500 -0.2519 0.1928 0.095 Uiso 1 1 calc R
C74 C 0.8218(3) -0.1881(2) 0.2752(2) 0.0719(11) Uani 1 1 d .
H74A H 0.7921 -0.1991 0.3164 0.086 Uiso 1 1 calc R
H74B H 0.8679 -0.2233 0.2641 0.086 Uiso 1 1 calc R
C75 C 0.9318(2) -0.1053(2) 0.3368(2) 0.0628(9) Uani 1 1 d .
H75A H 0.9627 -0.0597 0.3321 0.075 Uiso 1 1 calc R
H75B H 0.9667 -0.1484 0.3177 0.075 Uiso 1 1 calc R
C76 C 0.9185(2) -0.10137(19) 0.4159(2) 0.0591(9) Uani 1 1 d .
H76A H 0.8812 -0.1429 0.4216 0.071 Uiso 1 1 calc R
H76B H 0.9722 -0.1051 0.4409 0.071 Uiso 1 1 calc R
C77 C 0.87271(18) -0.01080(18) 0.52015(18) 0.0483(8) Uani 1 1 d .
C78 C 0.84975(18) 0.06465(18) 0.54597(18) 0.0485(8) Uani 1 1 d .
C79 C 0.8371(2) 0.0899(2) 0.6202(2) 0.0619(9) Uani 1 1 d .
H79 H 0.8219 0.1399 0.6388 0.074 Uiso 1 1 calc R
C80 C 0.8470(2) 0.0408(2) 0.6671(2) 0.0701(10) Uani 1 1 d .
H80 H 0.8372 0.0578 0.7168 0.084 Uiso 1 1 calc R
C81 C 0.8709(2) -0.0318(3) 0.6407(2) 0.0732(11) Uani 1 1 d .
H81 H 0.8780 -0.0639 0.6727 0.088 Uiso 1 1 calc R
C82 C 0.8849(2) -0.0586(2) 0.5677(2) 0.0606(9) Uani 1 1 d .
H82 H 0.9022 -0.1082 0.5504 0.073 Uiso 1 1 calc R
C83 C 0.8367(2) 0.19044(19) 0.5162(2) 0.0645(9) Uani 1 1 d .
H83A H 0.8546 0.2123 0.4760 0.077 Uiso 1 1 calc R
H83B H 0.8766 0.2084 0.5569 0.077 Uiso 1 1 calc R
C84 C 0.7512(2) 0.2190(2) 0.5385(2) 0.0674(10) Uani 1 1 d .
C85 C 0.7444(3) 0.2779(3) 0.5989(3) 0.124(2) Uani 1 1 d .
H85 H 0.7922 0.2985 0.6270 0.149 Uiso 1 1 calc R
C86 C 0.6663(5) 0.3055(4) 0.6167(4) 0.183(4) Uani 1 1 d .
H86 H 0.6603 0.3450 0.6575 0.219 Uiso 1 1 calc R
C87 C 0.5967(4) 0.2750(4) 0.5746(3) 0.141(3) Uani 1 1 d .
H87 H 0.5429 0.2934 0.5865 0.170 Uiso 1 1 calc R
C88 C 0.6074(3) 0.2168(2) 0.5146(2) 0.0830(12) Uani 1 1 d .
C89 C 0.5303(2) 0.1829(3) 0.4684(2) 0.0794(12) Uani 1 1 d .
H89A H 0.5079 0.1409 0.4873 0.095 Uiso 1 1 calc R
H89B H 0.4871 0.2211 0.4738 0.095 Uiso 1 1 calc R
F1 F 0.9153(3) 0.6196(2) 0.4459(2) 0.1892(18) Uani 1 1 d .
F2 F 0.9611(3) 0.74169(17) 0.47355(19) 0.1454(12) Uani 1 1 d .
F3 F 0.8723(2) 0.6979(2) 0.3776(3) 0.192(2) Uani 1 1 d .
F4 F 0.9596(3) 0.60703(16) 0.3350(2) 0.1519(14) Uani 1 1 d .
F5 F 1.0490(2) 0.65195(17) 0.4273(2) 0.1463(13) Uani 1 1 d .
F6 F 1.0005(2) 0.72934(16) 0.36152(18) 0.1268(10) Uani 1 1 d .
F7 F 1.2463(2) -0.2447(2) 0.0662(3) 0.1783(17) Uani 1 1 d .
F8 F 1.3236(3) -0.1472(3) 0.0515(3) 0.231(2) Uani 1 1 d .
F9 F 1.3568(2) -0.2048(3) 0.1327(3) 0.201(2) Uani 1 1 d .
F10 F 1.1918(2) -0.1316(2) 0.0960(3) 0.1862(19) Uani 1 1 d .
F11 F 1.3054(3) -0.0948(2) 0.1671(3) 0.244(3) Uani 1 1 d .
F12 F 1.2271(3) -0.1925(3) 0.1764(3) 0.206(2) Uani 1 1 d .
N1 N 1.14441(15) 0.29583(15) 0.06821(15) 0.0507(7) Uani 1 1 d .
H1A H 1.1732 0.3060 0.1115 0.061 Uiso 1 1 calc R
H1B H 1.1238 0.2477 0.0598 0.061 Uiso 1 1 calc R
N2 N 0.7133(2) 0.03511(18) 0.37921(16) 0.0751(9) Uani 1 1 d .
H2A H 0.6989 0.0797 0.4081 0.090 Uiso 1 1 calc R
H2B H 0.7602 0.0196 0.3994 0.090 Uiso 1 1 calc R
N3 N 1.19496(16) 0.20213(14) 0.17536(14) 0.0481(6) Uani 1 1 d .
N4 N 1.26285(17) 0.34945(15) 0.20013(16) 0.0571(7) Uani 1 1 d .
H4A H 1.2597 0.3609 0.1580 0.069 Uiso 1 1 calc R
N5 N 1.06717(17) 0.13678(14) 0.06041(14) 0.0520(7) Uani 1 1 d .
H5 H 1.0521 0.1795 0.0517 0.062 Uiso 1 1 calc R
N6 N 0.68329(18) 0.18865(16) 0.49659(16) 0.0594(7) Uani 1 1 d .
N7 N 0.54524(13) 0.15590(12) 0.39187(12) 0.0758(9) Uani 1 1 d .
H7 H 0.5500 0.1080 0.3741 0.091 Uiso 1 1 calc R
N8 N 0.84098(13) 0.10882(12) 0.49394(12) 0.0548(7) Uani 1 1 d R
H8A H 0.8381 0.0871 0.4481 0.066 Uiso 1 1 d R
O1 O 1.50210(19) 0.3591(2) 0.0334(2) 0.1231(13) Uani 1 1 d .
O2 O 1.41084(18) 0.10596(18) 0.02343(17) 0.0866(8) Uani 1 1 d .
O3 O 0.6201(2) 0.0094(2) 0.64482(17) 0.1027(10) Uani 1 1 d .
O4 O 0.7043(3) -0.2250(2) 0.4969(3) 0.1500(16) Uani 1 1 d .
O5 O 1.04860(16) 0.15707(13) -0.07268(13) 0.0662(6) Uani 1 1 d .
O6 O 1.0455(2) 0.28998(18) -0.13028(18) 0.0989(10) Uani 1 1 d .
O7 O 1.1280(3) 0.4420(2) -0.0812(2) 0.1266(13) Uani 1 1 d .
O8 O 1.1737(3) 0.5306(2) 0.0629(3) 0.1497(18) Uani 1 1 d .
O9 O 1.2137(2) 0.48490(14) 0.19434(19) 0.0894(9) Uani 1 1 d .
O10 O 0.52978(18) 0.1024(2) 0.25063(16) 0.0911(9) Uani 1 1 d .
O11 O 0.5714(2) -0.0507(2) 0.1897(2) 0.1204(13) Uani 1 1 d .
O12 O 0.68782(16) -0.15955(16) 0.22899(15) 0.0799(8) Uani 1 1 d .
O13 O 0.85513(15) -0.11231(12) 0.29356(13) 0.0612(6) Uani 1 1 d .
O14 O 0.88144(14) -0.03058(12) 0.44541(12) 0.0540(6) Uani 1 1 d .
P1 P 0.95843(8) 0.67351(6) 0.40509(7) 0.0846(4) Uani 1 1 d .
P2 P 1.27563(7) -0.16785(7) 0.11342(8) 0.0859(4) Uani 1 1 d .
S1 S 0.91600(5) 0.27558(5) 0.07445(5) 0.0558(2) Uani 1 1 d .
S2 S 0.90489(5) 0.09789(4) 0.31404(5) 0.0516(2) Uani 1 1 d .

loop_
_atom_site_aniso_label
_atom_site_aniso_U_11
_atom_site_aniso_U_22
_atom_site_aniso_U_33
_atom_site_aniso_U_23
_atom_site_aniso_U_13
_atom_site_aniso_U_12
C1 0.056(3) 0.155(5) 0.240(8) 0.021(5) 0.032(4) -0.019(3)
C2 0.111(4) 0.086(3) 0.104(4) 0.031(3) 0.006(3) 0.009(3)
C3 0.053(2) 0.096(3) 0.098(3) 0.011(3) 0.019(2) -0.007(2)
C4 0.046(2) 0.102(3) 0.075(3) 0.011(2) 0.0101(19) 0.006(2)
C5 0.064(2) 0.077(3) 0.048(2) 0.0102(18) 0.0064(17) 0.008(2)
C6 0.050(2) 0.087(3) 0.050(2) 0.0192(19) 0.0046(16) -0.0006(19)
C7 0.052(2) 0.082(3) 0.053(2) 0.0216(19) 0.0118(17) 0.0005(19)
C8 0.062(2) 0.075(2) 0.081(3) 0.016(2) 0.019(2) -0.001(2)
C9 0.061(2) 0.092(3) 0.061(2) 0.036(2) 0.0127(18) 0.008(2)
C10 0.0480(19) 0.066(2) 0.072(2) 0.0351(19) 0.0071(17) 0.0095(16)
C11 0.0386(17) 0.0512(18) 0.064(2) 0.0250(16) 0.0024(15) 0.0017(14)
C12 0.0431(18) 0.0494(18) 0.061(2) 0.0183(16) 0.0000(16) -0.0024(15)
C13 0.0505(19) 0.0385(16) 0.062(2) 0.0184(15) 0.0059(16) 0.0039(14)
C14 0.0437(17) 0.0439(17) 0.065(2) 0.0155(16) 0.0042(16) 0.0017(14)
C15 0.049(2) 0.077(2) 0.083(3) 0.013(2) 0.0091(19) -0.0102(18)
C16 0.056(2) 0.0420(17) 0.068(2) 0.0108(16) 0.0126(17) 0.0004(15)
C17 0.055(2) 0.0444(17) 0.063(2) 0.0083(16) 0.0110(17) -0.0035(15)
C18 0.098(3) 0.060(2) 0.076(3) 0.006(2) 0.026(2) 0.000(2)
C19 0.285(9) 0.051(3) 0.121(5) -0.002(3) 0.099(5) 0.002(4)
C20 0.110(3) 0.0443(19) 0.092(3) 0.0084(19) 0.031(3) 0.002(2)
C21 0.0519(19) 0.0474(17) 0.0482(19) 0.0122(14) 0.0113(15) -0.0012(15)
C22 0.0447(18) 0.0520(18) 0.055(2) 0.0163(15) 0.0079(15) -0.0003(15)
C23 0.0507(18) 0.0452(17) 0.0465(19) 0.0133(14) 0.0043(15) -0.0038(14)
C24 0.0518(19) 0.0469(17) 0.0456(19) 0.0119(14) 0.0075(15) -0.0034(15)
C25 0.054(2) 0.067(2) 0.072(3) 0.0159(19) 0.0034(18) -0.0099(17)
C26 0.056(2) 0.0531(18) 0.047(2) 0.0121(15) 0.0005(15) -0.0107(16)
C27 0.065(2) 0.069(2) 0.054(2) 0.0135(18) -0.0008(18) -0.0255(18)
C28 0.049(2) 0.066(2) 0.063(2) 0.0192(19) -0.0034(17) -0.0190(17)
C29 0.064(2) 0.067(2) 0.063(3) 0.0157(19) 0.0035(18) -0.0146(18)
C30 0.062(2) 0.098(3) 0.052(2) 0.023(2) 0.0043(18) -0.012(2)
C31 0.066(3) 0.096(3) 0.077(3) 0.042(3) -0.003(2) -0.011(2)
C32 0.073(3) 0.093(3) 0.102(4) 0.042(3) -0.002(3) 0.007(2)
C33 0.060(2) 0.082(3) 0.076(3) 0.024(2) 0.003(2) -0.006(2)
C34 0.113(4) 0.132(5) 0.078(3) 0.011(3) 0.023(3) 0.009(4)
C35 0.219(9) 0.161(7) 0.193(8) 0.085(6) -0.004(6) 0.061(6)
C36 0.065(2) 0.056(2) 0.050(2) 0.0117(16) -0.0007(17) -0.0022(17)
C37 0.091(3) 0.079(3) 0.051(2) 0.011(2) -0.001(2) 0.002(2)
C38 0.098(3) 0.065(2) 0.065(3) -0.002(2) 0.006(2) 0.017(2)
C39 0.094(3) 0.054(2) 0.068(3) 0.0051(19) -0.009(2) 0.009(2)
C40 0.076(2) 0.053(2) 0.057(2) 0.0115(17) -0.0025(18) 0.0008(18)
C41 0.0492(18) 0.0505(18) 0.050(2) 0.0070(15) -0.0009(15) -0.0078(15)
C42 0.064(2) 0.086(3) 0.056(2) 0.025(2) -0.0065(18) -0.004(2)
C43 0.073(3) 0.094(3) 0.080(3) 0.042(2) -0.015(2) -0.004(2)
C44 0.144(5) 0.088(3) 0.102(4) 0.044(3) -0.037(3) -0.003(3)
C45 0.260(9) 0.108(4) 0.097(5) 0.051(4) -0.045(5) -0.070(5)
C46 0.275(9) 0.082(4) 0.133(6) 0.042(4) -0.093(6) -0.016(5)
C47 0.183(6) 0.084(3) 0.130(5) 0.059(4) -0.019(5) -0.014(4)
C48 0.251(9) 0.084(4) 0.139(6) 0.056(4) -0.084(6) -0.061(5)
C49 0.189(6) 0.051(3) 0.140(5) 0.010(3) -0.066(5) 0.007(3)
C50 0.058(2) 0.056(2) 0.092(3) 0.003(2) -0.016(2) 0.0003(18)
C51 0.085(3) 0.063(3) 0.110(4) -0.009(3) -0.010(3) 0.009(2)
C52 0.081(3) 0.094(4) 0.108(4) -0.031(3) 0.008(3) 0.009(3)
C53 0.088(3) 0.101(4) 0.079(3) -0.013(3) 0.018(3) -0.022(3)
C54 0.076(3) 0.070(2) 0.065(3) 0.000(2) 0.013(2) -0.003(2)
C55 0.0485(19) 0.058(2) 0.063(2) 0.0007(18) -0.0066(17) -0.0024(16)
C56 0.0511(19) 0.066(2) 0.058(2) 0.0136(17) -0.0010(16) 0.0066(17)
C57 0.0495(19) 0.0539(19) 0.0463(19) 0.0078(15) 0.0004(15) 0.0090(16)
C58 0.068(2) 0.074(2) 0.055(2) 0.0174(19) -0.0066(18) 0.017(2)
C59 0.094(3) 0.059(2) 0.063(2) 0.0233(19) -0.009(2) 0.020(2)
C60 0.094(3) 0.056(2) 0.046(2) 0.0209(17) 0.005(2) 0.002(2)
C61 0.062(2) 0.0518(19) 0.0360(18) 0.0123(14) 0.0053(15) 0.0026(16)
C62 0.063(2) 0.0538(19) 0.052(2) 0.0126(16) 0.0129(17) -0.0002(17)
C63 0.042(2) 0.087(3) 0.084(3) 0.015(2) 0.0036(19) 0.0074(19)
C64 0.087(3) 0.095(4) 0.114(4) 0.020(3) 0.014(3) 0.009(3)
C65 0.098(4) 0.101(4) 0.177(7) 0.048(5) 0.028(4) 0.018(3)
C66 0.095(4) 0.145(6) 0.151(6) 0.077(5) 0.029(4) 0.025(4)
C67 0.070(3) 0.160(6) 0.111(4) 0.059(4) 0.012(3) 0.030(3)
C68 0.047(2) 0.105(4) 0.092(4) 0.027(3) -0.005(2) 0.006(2)
C69 0.103(4) 0.160(6) 0.074(4) 0.012(4) -0.024(3) 0.019(4)
C70 0.098(4) 0.143(5) 0.085(4) -0.010(3) -0.038(3) 0.020(4)
C71 0.075(3) 0.140(5) 0.133(5) -0.028(4) -0.029(3) 0.004(3)
C72 0.096(4) 0.131(4) 0.087(4) -0.026(3) -0.027(3) 0.015(3)
C73 0.074(3) 0.082(3) 0.074(3) 0.001(2) 0.002(2) 0.005(2)
C74 0.072(3) 0.066(2) 0.075(3) 0.011(2) 0.002(2) -0.002(2)
C75 0.059(2) 0.066(2) 0.063(2) 0.0132(18) 0.0080(18) 0.0052(18)
C76 0.054(2) 0.0534(19) 0.070(3) 0.0125(17) -0.0008(17) 0.0073(16)
C77 0.0336(16) 0.060(2) 0.051(2) 0.0126(16) -0.0020(14) -0.0043(14)
C78 0.0355(16) 0.062(2) 0.048(2) 0.0124(16) -0.0027(14) -0.0048(14)
C79 0.057(2) 0.071(2) 0.054(2) 0.0077(19) -0.0038(17) 0.0045(18)
C80 0.062(2) 0.098(3) 0.050(2) 0.016(2) 0.0006(18) 0.004(2)
C81 0.075(3) 0.092(3) 0.063(3) 0.037(2) 0.004(2) 0.011(2)
C82 0.057(2) 0.066(2) 0.065(3) 0.0265(19) 0.0036(18) 0.0059(17)
C83 0.067(2) 0.056(2) 0.069(2) 0.0131(18) -0.0111(19) -0.0109(18)
C84 0.069(2) 0.055(2) 0.069(3) -0.0048(18) -0.015(2) 0.0054(18)
C85 0.099(4) 0.110(4) 0.126(4) -0.048(3) -0.040(3) 0.035(3)
C86 0.141(5) 0.186(7) 0.152(6) -0.108(5) -0.042(5) 0.071(5)
C87 0.102(4) 0.160(5) 0.118(4) -0.062(4) -0.028(3) 0.060(4)
C88 0.072(3) 0.085(3) 0.082(3) -0.003(2) -0.005(2) 0.015(2)
C89 0.058(2) 0.102(3) 0.076(3) 0.017(2) -0.003(2) 0.001(2)
F1 0.261(5) 0.138(3) 0.184(4) 0.074(3) 0.023(3) -0.070(3)
F2 0.206(4) 0.0908(19) 0.126(3) -0.0069(18) 0.011(2) 0.015(2)
F3 0.106(2) 0.180(4) 0.304(6) 0.093(4) -0.065(3) -0.007(2)
F4 0.224(4) 0.0773(18) 0.138(3) -0.0032(18) -0.036(3) -0.028(2)
F5 0.131(3) 0.102(2) 0.198(4) 0.022(2) -0.054(2) 0.0265(19)
F6 0.165(3) 0.0946(19) 0.126(2) 0.0417(17) -0.017(2) -0.0322(19)
F7 0.152(3) 0.112(2) 0.232(5) -0.038(3) -0.024(3) -0.028(2)
F8 0.210(5) 0.285(6) 0.233(6) 0.130(5) 0.080(4) -0.017(4)
F9 0.105(2) 0.215(4) 0.263(5) 0.018(4) -0.056(3) 0.045(3)
F10 0.107(2) 0.156(3) 0.320(6) 0.103(4) 0.010(3) 0.044(2)
F11 0.191(4) 0.140(3) 0.324(7) -0.106(4) 0.006(4) -0.037(3)
F12 0.186(4) 0.282(6) 0.167(4) 0.091(4) 0.024(3) -0.020(4)
N1 0.0425(14) 0.0562(15) 0.0563(17) 0.0189(13) 0.0043(12) -0.0012(12)
N2 0.084(2) 0.085(2) 0.0546(19) 0.0198(16) -0.0071(16) -0.0491(18)
N3 0.0519(16) 0.0506(15) 0.0436(15) 0.0136(12) 0.0060(13) 0.0068(13)
N4 0.0558(16) 0.0609(17) 0.0568(18) 0.0171(14) 0.0032(14) 0.0079(14)
N5 0.0637(17) 0.0472(14) 0.0462(16) 0.0124(12) 0.0042(13) 0.0054(13)
N6 0.0597(18) 0.0603(17) 0.0553(18) 0.0076(14) -0.0020(15) -0.0037(15)
N7 0.065(2) 0.080(2) 0.079(2) 0.0111(19) -0.0038(17) 0.0040(17)
N8 0.0644(18) 0.0534(16) 0.0454(16) 0.0094(13) -0.0061(13) -0.0006(13)
O1 0.0583(19) 0.109(2) 0.190(4) 0.008(2) 0.023(2) -0.0173(18)
O2 0.0735(18) 0.094(2) 0.096(2) 0.0277(17) 0.0049(16) 0.0161(17)
O3 0.127(3) 0.122(3) 0.062(2) 0.0267(19) 0.0171(18) -0.010(2)
O4 0.186(4) 0.120(3) 0.165(4) 0.072(3) -0.013(3) 0.050(3)
O5 0.0823(17) 0.0656(15) 0.0528(15) 0.0182(12) -0.0020(13) 0.0065(13)
O6 0.101(2) 0.097(2) 0.111(3) 0.0526(19) -0.0257(19) -0.0002(19)
O7 0.202(4) 0.077(2) 0.109(3) 0.044(2) -0.033(3) -0.022(2)
O8 0.227(5) 0.080(2) 0.146(4) 0.046(2) -0.079(3) -0.041(3)
O9 0.102(2) 0.0560(16) 0.112(3) 0.0240(16) -0.0176(19) 0.0075(15)
O10 0.083(2) 0.117(3) 0.069(2) 0.0129(18) -0.0168(15) 0.0039(18)
O11 0.083(2) 0.125(3) 0.132(3) -0.013(2) -0.047(2) 0.019(2)
O12 0.0654(16) 0.0967(19) 0.0666(18) -0.0040(15) -0.0064(14) 0.0026(15)
O13 0.0658(15) 0.0541(14) 0.0637(16) 0.0129(11) -0.0032(12) 0.0088(12)
O14 0.0590(14) 0.0538(13) 0.0502(14) 0.0134(10) 0.0024(11) 0.0065(11)
P1 0.0969(9) 0.0541(6) 0.1032(9) 0.0210(6) -0.0134(7) -0.0033(6)
P2 0.0695(7) 0.0719(7) 0.1072(10) 0.0018(7) -0.0040(7) -0.0027(6)
S1 0.0471(5) 0.0615(5) 0.0594(6) 0.0147(4) 0.0001(4) 0.0026(4)
S2 0.0523(5) 0.0466(4) 0.0573(5) 0.0138(4) 0.0058(4) 0.0025(4)

loop_
_atom_type_symbol
_atom_type_description
_atom_type_scat_dispersion_real
_atom_type_scat_dispersion_imag
_atom_type_scat_source
C C 0.0033 0.0016 'International Tables Vol C Tables 4.2.6.8 and 6.1.1.4'
H H 0.0000 0.0000 'International Tables Vol C Tables 4.2.6.8 and 6.1.1.4'
N N 0.0061 0.0033 'International Tables Vol C Tables 4.2.6.8 and 6.1.1.4'
O O 0.0106 0.0060 'International Tables Vol C Tables 4.2.6.8 and 6.1.1.4'
F F 0.0171 0.0103 'International Tables Vol C Tables 4.2.6.8 and 6.1.1.4'
S S 0.1246 0.1234 'International Tables Vol C Tables 4.2.6.8 and 6.1.1.4'
P P 0.1023 0.0942 'International Tables Vol C Tables 4.2.6.8 and 6.1.1.4'

loop_
_citation_id
_citation_doi
_citation_year
1 10.1039/C4OB01213E 2014

loop_
_geom_angle_atom_site_label_1
_geom_angle_atom_site_label_2
_geom_angle_atom_site_label_3
_geom_angle
O1 C1 H1C 109.5
O1 C1 H1D 109.5
H1C C1 H1D 109.5
O1 C1 H1E 109.5
H1C C1 H1E 109.5
H1D C1 H1E 109.5
O2 C2 H2C 109.5
O2 C2 H2D 109.5
H2C C2 H2D 109.5
O2 C2 H2E 109.5
H2C C2 H2E 109.5
H2D C2 H2E 109.5
O1 C3 C4 124.9(4)
O1 C3 C8 114.4(4)
C4 C3 C8 120.6(4)
C3 C4 C5 119.1(4)
C3 C4 H4 120.4
C5 C4 H4 120.4
O2 C5 C4 114.0(3)
O2 C5 C6 124.5(4)
C4 C5 C6 121.5(4)
C5 C6 C7 119.1(4)
C5 C6 H6 120.4
C7 C6 H6 120.4
C6 C7 C8 120.3(3)
C6 C7 C9 121.9(3)
C8 C7 C9 117.8(3)
C7 C8 C3 119.3(4)
C7 C8 H8 120.3
C3 C8 H8 120.3
N1 C9 C7 114.0(3)
N1 C9 H9A 108.7
C7 C9 H9A 108.7
N1 C9 H9B 108.7
C7 C9 H9B 108.7
H9A C9 H9B 107.6
N1 C10 C11 113.5(2)
N1 C10 H10A 108.9
C11 C10 H10A 108.9
N1 C10 H10B 108.9
C11 C10 H10B 108.9
H10A C10 H10B 107.7
C12 C11 C10 129.8(3)
C12 C11 S1 110.5(2)
C10 C11 S1 119.5(3)
C11 C12 C13 114.9(3)
C11 C12 H12 122.6
C13 C12 H12 122.6
C14 C13 C12 111.0(3)
C14 C13 C16 124.8(3)
C12 C13 C16 124.0(3)
C13 C14 C15 129.2(3)
C13 C14 S1 111.6(2)
C15 C14 S1 119.1(3)
C14 C15 H15A 109.5
C14 C15 H15B 109.5
H15A C15 H15B 109.5
C14 C15 H15C 109.5
H15A C15 H15C 109.5
H15B C15 H15C 109.5
C17 C16 C13 128.6(3)
C17 C16 C20 110.6(3)
C13 C16 C20 120.8(3)
C16 C17 C21 127.9(3)
C16 C17 C18 112.0(3)
C21 C17 C18 120.0(3)
C19 C18 C17 103.7(3)
C19 C18 H18A 111.0
C17 C18 H18A 111.0
C19 C18 H18B 111.0
C17 C18 H18B 111.0
H18A C18 H18B 109.0
C20 C19 C18 108.3(3)
C20 C19 H19A 110.0
C18 C19 H19A 110.0
C20 C19 H19B 110.0
C18 C19 H19B 110.0
H19A C19 H19B 108.4
C19 C20 C16 105.3(3)
C19 C20 H20A 110.7
C16 C20 H20A 110.7
C19 C20 H20B 110.7
C16 C20 H20B 110.7
H20A C20 H20B 108.8
C24 C21 C22 112.0(3)
C24 C21 C17 124.1(3)
C22 C21 C17 123.7(3)
C23 C22 C21 114.4(3)
C23 C22 H22 122.8
C21 C22 H22 122.8
C22 C23 C26 127.4(3)
C22 C23 S2 110.2(2)
C26 C23 S2 122.3(2)
C21 C24 C25 128.6(3)
C21 C24 S2 111.2(2)
C25 C24 S2 120.2(2)
C24 C25 H25A 109.5
C24 C25 H25B 109.5
H25A C25 H25B 109.5
C24 C25 H25C 109.5
H25A C25 H25C 109.5
H25B C25 H25C 109.5
N2 C26 C23 112.1(3)
N2 C26 H26A 109.2
C23 C26 H26A 109.2
N2 C26 H26B 109.2
C23 C26 H26B 109.2
H26A C26 H26B 107.9
N2 C27 C28 110.4(3)
N2 C27 H27A 109.6
C28 C27 H27A 109.6
N2 C27 H27B 109.6
C28 C27 H27B 109.6
H27A C27 H27B 108.1
C33 C28 C29 120.3(4)
C33 C28 C27 118.6(3)
C29 C28 C27 121.0(3)
C28 C29 C30 119.5(4)
C28 C29 H29 120.2
C30 C29 H29 120.2
O3 C30 C31 116.0(4)
O3 C30 C29 124.2(4)
C31 C30 C29 119.8(4)
C32 C31 C30 120.1(4)
C32 C31 H31 119.9
C30 C31 H31 119.9
C31 C32 O4 124.6(4)
C31 C32 C33 120.6(4)
O4 C32 C33 114.8(5)
C28 C33 C32 119.6(4)
C28 C33 H33 120.2
C32 C33 H33 120.2
O3 C34 H34A 109.5
O3 C34 H34B 109.5
H34A C34 H34B 109.5
O3 C34 H34C 109.5
H34A C34 H34C 109.5
H34B C34 H34C 109.5
O4 C35 H35A 109.5
O4 C35 H35B 109.5
H35A C35 H35B 109.5
O4 C35 H35C 109.5
H35A C35 H35C 109.5
H35B C35 H35C 109.5
O5 C36 C37 124.7(3)
O5 C36 C41 114.6(3)
C37 C36 C41 120.8(3)
C38 C37 C36 119.3(4)
C38 C37 H37 120.4
C36 C37 H37 120.4
C39 C38 C37 120.7(4)
C39 C38 H38 119.6
C37 C38 H38 119.6
C38 C39 C40 120.0(4)
C38 C39 H39 120.0
C40 C39 H39 120.0
C41 C40 C39 120.1(4)
C41 C40 H40 119.9
C39 C40 H40 119.9
C40 C41 C36 119.1(3)
C40 C41 N5 123.7(3)
C36 C41 N5 117.2(3)
O5 C42 C43 109.9(3)
O5 C42 H42A 109.7
C43 C42 H42A 109.7
O5 C42 H42B 109.7
C43 C42 H42B 109.7
H42A C42 H42B 108.2
O6 C43 C42 107.0(3)
O6 C43 H43A 110.3
C42 C43 H43A 110.3
O6 C43 H43B 110.3
C42 C43 H43B 110.3
H43A C43 H43B 108.6
O6 C44 C45 118.5(5)
O6 C44 H44 120.8
C45 C44 H44 120.8
C44 C45 O7 115.9(5)
C44 C45 H45 122.1
O7 C45 H45 122.1
O7 C46 C47 119.5(5)
O7 C46 H46 120.2
C47 C46 H46 120.2
O8 C47 C46 119.5(5)
O8 C47 H47A 107.4
C46 C47 H47A 107.4
O8 C47 H47B 107.4
C46 C47 H47B 107.4
H47A C47 H47B 107.0
O8 C48 C49 109.5(6)
O8 C48 H48A 109.8
C49 C48 H48A 109.8
O8 C48 H48B 109.8
C49 C48 H48B 109.8
H48A C48 H48B 108.2
C48 C49 O9 110.4(5)
C48 C49 H49A 109.6
O9 C49 H49A 109.6
C48 C49 H49B 109.6
O9 C49 H49B 109.6
H49A C49 H49B 108.1
O9 C50 C51 125.1(4)
O9 C50 C55 114.7(4)
C51 C50 C55 120.2(5)
C52 C51 C50 119.5(4)
C52 C51 H51 120.3
C50 C51 H51 120.3
C51 C52 C53 122.1(4)
C51 C52 H52 119.0
C53 C52 H52 119.0
C52 C53 C54 117.4(5)
C52 C53 H53 121.3
C54 C53 H53 121.3
C55 C54 C53 121.2(4)
C55 C54 H54 119.4
C53 C54 H54 119.4
C54 C55 C50 119.5(4)
C54 C55 N4 123.8(3)
C50 C55 N4 116.6(4)
N4 C56 C57 115.2(3)
N4 C56 H56A 108.5
C57 C56 H56A 108.5
N4 C56 H56B 108.5
C57 C56 H56B 108.5
H56A C56 H56B 107.5
N3 C57 C58 122.4(3)
N3 C57 C56 118.2(3)
C58 C57 C56 119.3(3)
C59 C58 C57 119.1(3)
C59 C58 H58 120.4
C57 C58 H58 120.4
C60 C59 C58 118.4(3)
C60 C59 H59 120.8
C58 C59 H59 120.8
C61 C60 C59 120.2(3)
C61 C60 H60 119.9
C59 C60 H60 119.9
N3 C61 C60 121.8(3)
N3 C61 C62 115.6(3)
C60 C61 C62 122.5(3)
N5 C62 C61 112.0(3)
N5 C62 H62A 109.2
C61 C62 H62A 109.2
N5 C62 H62B 109.2
C61 C62 H62B 109.2
H62A C62 H62B 107.9
C64 C63 C68 117.7(5)
C64 C63 N7 123.6(4)
C68 C63 N7 118.7(4)
C63 C64 C65 120.2(6)
C63 C64 H64 119.9
C65 C64 H64 119.9
C66 C65 C64 121.7(6)
C66 C65 H65 119.2
C64 C65 H65 119.2
C65 C66 C67 119.3(6)
C65 C66 H66 120.3
C67 C66 H66 120.3
C68 C67 C66 118.6(6)
C68 C67 H67 120.7
C66 C67 H67 120.7
O10 C68 C67 124.0(5)
O10 C68 C63 113.5(4)
C67 C68 C63 122.5(5)
O10 C69 C70 109.2(5)
O10 C69 H69A 109.8
C70 C69 H69A 109.8
O10 C69 H69B 109.8
C70 C69 H69B 109.8
H69A C69 H69B 108.3
O11 C70 C69 109.9(5)
O11 C70 H70A 109.7
C69 C70 H70A 109.7
O11 C70 H70B 109.7
C69 C70 H70B 109.7
H70A C70 H70B 108.2
O11 C71 C72 112.1(5)
O11 C71 H71A 109.2
C72 C71 H71A 109.2
O11 C71 H71B 109.2
C72 C71 H71B 109.2
H71A C71 H71B 107.9
O12 C72 C71 111.8(4)
O12 C72 H72A 109.2
C71 C72 H72A 109.2
O12 C72 H72B 109.2
C71 C72 H72B 109.2
H72A C72 H72B 107.9
O12 C73 C74 111.6(3)
O12 C73 H73A 109.3
C74 C73 H73A 109.3
O12 C73 H73B 109.3
C74 C73 H73B 109.3
H73A C73 H73B 108.0
O13 C74 C73 109.9(3)
O13 C74 H74A 109.7
C73 C74 H74A 109.7
O13 C74 H74B 109.7
C73 C74 H74B 109.7
H74A C74 H74B 108.2
O13 C75 C76 113.9(3)
O13 C75 H75A 108.8
C76 C75 H75A 108.8
O13 C75 H75B 108.8
C76 C75 H75B 108.8
H75A C75 H75B 107.7
O14 C76 C75 107.4(3)
O14 C76 H76A 110.2
C75 C76 H76A 110.2
O14 C76 H76B 110.2
C75 C76 H76B 110.2
H76A C76 H76B 108.5
O14 C77 C82 125.5(3)
O14 C77 C78 113.5(3)
C82 C77 C78 121.0(3)
C79 C78 C77 118.2(3)
C79 C78 N8 125.0(3)
C77 C78 N8 116.7(3)
C78 C79 C80 120.3(3)
C78 C79 H79 119.9
C80 C79 H79 119.9
C81 C80 C79 120.2(4)
C81 C80 H80 119.9
C79 C80 H80 119.9
C80 C81 C82 121.3(4)
C80 C81 H81 119.4
C82 C81 H81 119.4
C81 C82 C77 119.0(3)
C81 C82 H82 120.5
C77 C82 H82 120.5
N8 C83 C84 114.6(3)
N8 C83 H83A 108.6
C84 C83 H83A 108.6
N8 C83 H83B 108.6
C84 C83 H83B 108.6
H83A C83 H83B 107.6
N6 C84 C85 122.0(4)
N6 C84 C83 118.6(3)
C85 C84 C83 119.3(4)
C86 C85 C84 118.6(5)
C86 C85 H85 120.7
C84 C85 H85 120.7
C85 C86 C87 120.0(5)
C85 C86 H86 120.0
C87 C86 H86 120.0
C86 C87 C88 118.8(5)
C86 C87 H87 120.6
C88 C87 H87 120.6
N6 C88 C87 122.1(4)
N6 C88 C89 119.2(4)
C87 C88 C89 118.7(4)
N7 C89 C88 114.9(3)
N7 C89 H89A 108.5
C88 C89 H89A 108.5
N7 C89 H89B 108.5
C88 C89 H89B 108.5
H89A C89 H89B 107.5
C9 N1 C10 110.4(2)
C9 N1 H1A 109.6
C10 N1 H1A 109.6
C9 N1 H1B 109.6
C10 N1 H1B 109.6
H1A N1 H1B 108.1
C26 N2 C27 114.5(3)
C26 N2 H2A 108.6
C27 N2 H2A 108.6
C26 N2 H2B 108.6
C27 N2 H2B 108.6
H2A N2 H2B 107.6
C57 N3 C61 118.1(3)
C55 N4 C56 118.3(3)
C55 N4 H4A 120.8
C56 N4 H4A 120.8
C41 N5 C62 119.6(3)
C41 N5 H5 120.2
C62 N5 H5 120.2
C88 N6 C84 118.5(3)
C63 N7 C89 120.5(3)
C63 N7 H7 119.8
C89 N7 H7 119.8
C78 N8 C83 120.7(3)
C78 N8 H8A 119.6
C83 N8 H8A 119.6
C3 O1 C1 118.1(4)
C5 O2 C2 117.9(3)
C30 O3 C34 118.6(4)
C35 O4 C32 118.7(6)
C36 O5 C42 117.5(3)
C44 O6 C43 115.3(4)
C46 O7 C45 117.1(4)
C47 O8 C48 113.5(5)
C50 O9 C49 118.3(4)
C68 O10 C69 119.0(4)
C70 O11 C71 112.4(4)
C73 O12 C72 109.7(3)
C74 O13 C75 112.4(3)
C77 O14 C76 117.3(2)
F1 P1 F3 92.2(3)
F1 P1 F5 92.7(3)
F3 P1 F5 174.8(3)
F1 P1 F2 93.3(2)
F3 P1 F2 92.0(2)
F5 P1 F2 89.3(2)
F1 P1 F4 89.3(2)
F3 P1 F4 89.1(3)
F5 P1 F4 89.4(2)
F2 P1 F4 177.2(2)
F1 P1 F6 178.3(2)
F3 P1 F6 86.1(2)
F5 P1 F6 88.9(2)
F2 P1 F6 87.32(19)
F4 P1 F6 90.2(2)
F8 P2 F7 92.4(3)
F8 P2 F11 92.3(4)
F7 P2 F11 174.3(3)
F8 P2 F9 86.8(3)
F7 P2 F9 88.6(2)
F11 P2 F9 88.5(3)
F8 P2 F10 95.2(3)
F7 P2 F10 91.1(2)
F11 P2 F10 91.7(3)
F9 P2 F10 178.0(3)
F8 P2 F12 177.8(3)
F7 P2 F12 85.8(3)
F11 P2 F12 89.4(3)
F9 P2 F12 91.8(3)
F10 P2 F12 86.3(3)
C11 S1 C14 91.95(16)
C23 S2 C24 92.15(15)

loop_
_geom_bond_atom_site_label_1
_geom_bond_atom_site_label_2
_geom_bond_distance
C1 O1 1.408(6)
C1 H1C 0.9600
C1 H1D 0.9600
C1 H1E 0.9600
C2 O2 1.423(5)
C2 H2C 0.9600
C2 H2D 0.9600
C2 H2E 0.9600
C3 O1 1.365(5)
C3 C4 1.368(6)
C3 C8 1.396(5)
C4 C5 1.379(5)
C4 H4 0.9300
C5 O2 1.363(5)
C5 C6 1.379(5)
C6 C7 1.381(5)
C6 H6 0.9300
C7 C8 1.385(5)
C7 C9 1.507(5)
C8 H8 0.9300
C9 N1 1.489(4)
C9 H9A 0.9700
C9 H9B 0.9700
C10 N1 1.494(4)
C10 C11 1.503(4)
C10 H10A 0.9700
C10 H10B 0.9700
C11 C12 1.341(4)
C11 S1 1.720(3)
C12 C13 1.419(4)
C12 H12 0.9300
C13 C14 1.365(5)
C13 C16 1.466(5)
C14 C15 1.516(5)
C14 S1 1.721(3)
C15 H15A 0.9600
C15 H15B 0.9600
C15 H15C 0.9600
C16 C17 1.334(4)
C16 C20 1.503(4)
C17 C21 1.470(4)
C17 C18 1.513(5)
C18 C19 1.507(6)
C18 H18A 0.9700
C18 H18B 0.9700
C19 C20 1.490(6)
C19 H19A 0.9700
C19 H19B 0.9700
C20 H20A 0.9700
C20 H20B 0.9700
C21 C24 1.355(4)
C21 C22 1.424(4)
C22 C23 1.346(4)
C22 H22 0.9300
C23 C26 1.480(4)
C23 S2 1.727(3)
C24 C25 1.489(5)
C24 S2 1.727(3)
C25 H25A 0.9600
C25 H25B 0.9600
C25 H25C 0.9600
C26 N2 1.477(4)
C26 H26A 0.9700
C26 H26B 0.9700
C27 N2 1.490(4)
C27 C28 1.496(5)
C27 H27A 0.9700
C27 H27B 0.9700
C28 C33 1.371(5)
C28 C29 1.384(5)
C29 C30 1.389(5)
C29 H29 0.9300
C30 O3 1.349(5)
C30 C31 1.384(6)
C31 C32 1.357(6)
C31 H31 0.9300
C32 O4 1.383(6)
C32 C33 1.392(6)
C33 H33 0.9300
C34 O3 1.411(6)
C34 H34A 0.9600
C34 H34B 0.9600
C34 H34C 0.9600
C35 O4 1.325(7)
C35 H35A 0.9600
C35 H35B 0.9600
C35 H35C 0.9600
C36 O5 1.376(4)
C36 C37 1.390(5)
C36 C41 1.394(5)
C37 C38 1.376(5)
C37 H37 0.9300
C38 C39 1.371(5)
C38 H38 0.9300
C39 C40 1.399(5)
C39 H39 0.9300
C40 C41 1.376(5)
C40 H40 0.9300
C41 N5 1.414(4)
C42 O5 1.424(4)
C42 C43 1.470(5)
C42 H42A 0.9700
C42 H42B 0.9700
C43 O6 1.429(5)
C43 H43A 0.9700
C43 H43B 0.9700
C44 O6 1.366(5)
C44 C45 1.378(8)
C44 H44 0.9300
C45 O7 1.398(7)
C45 H45 0.9300
C46 O7 1.289(6)
C46 C47 1.411(8)
C46 H46 0.9300
C47 O8 1.379(7)
C47 H47A 0.9700
C47 H47B 0.9700
C48 O8 1.401(6)
C48 C49 1.431(9)
C48 H48A 0.9700
C48 H48B 0.9700
C49 O9 1.436(5)
C49 H49A 0.9700
C49 H49B 0.9700
C50 O9 1.367(5)
C50 C51 1.375(6)
C50 C55 1.396(5)
C51 C52 1.357(7)
C51 H51 0.9300
C52 C53 1.385(7)
C52 H52 0.9300
C53 C54 1.407(6)
C53 H53 0.9300
C54 C55 1.352(5)
C54 H54 0.9300
C55 N4 1.421(4)
C56 N4 1.459(4)
C56 C57 1.500(5)
C56 H56A 0.9700
C56 H56B 0.9700
C57 N3 1.334(4)
C57 C58 1.385(5)
C58 C59 1.375(5)
C58 H58 0.9300
C59 C60 1.370(5)
C59 H59 0.9300
C60 C61 1.370(5)
C60 H60 0.9300
C61 N3 1.348(4)
C61 C62 1.514(5)
C62 N5 1.449(4)
C62 H62A 0.9700
C62 H62B 0.9700
C63 C64 1.359(6)
C63 C68 1.395(6)
C63 N7 1.401(5)
C64 C65 1.388(8)
C64 H64 0.9300
C65 C66 1.359(9)
C65 H65 0.9300
C66 C67 1.384(8)
C66 H66 0.9300
C67 C68 1.375(7)
C67 H67 0.9300
C68 O10 1.361(5)
C69 O10 1.435(6)
C69 C70 1.450(7)
C69 H69A 0.9700
C69 H69B 0.9700
C70 O11 1.399(6)
C70 H70A 0.9700
C70 H70B 0.9700
C71 O11 1.414(7)
C71 C72 1.445(7)
C71 H71A 0.9700
C71 H71B 0.9700
C72 O12 1.417(5)
C72 H72A 0.9700
C72 H72B 0.9700
C73 O12 1.398(4)
C73 C74 1.472(5)
C73 H73A 0.9700
C73 H73B 0.9700
C74 O13 1.419(4)
C74 H74A 0.9700
C74 H74B 0.9700
C75 O13 1.427(4)
C75 C76 1.488(5)
C75 H75A 0.9700
C75 H75B 0.9700
C76 O14 1.418(4)
C76 H76A 0.9700
C76 H76B 0.9700
C77 O14 1.378(4)
C77 C82 1.387(5)
C77 C78 1.397(4)
C78 C79 1.385(5)
C78 N8 1.398(4)
C79 C80 1.390(5)
C79 H79 0.9300
C80 C81 1.358(5)
C80 H80 0.9300
C81 C82 1.370(5)
C81 H81 0.9300
C82 H82 0.9300
C83 N8 1.442(4)
C83 C84 1.489(5)
C83 H83A 0.9700
C83 H83B 0.9700
C84 N6 1.343(4)
C84 C85 1.378(6)
C85 C86 1.358(7)
C85 H85 0.9300
C86 C87 1.367(8)
C86 H86 0.9300
C87 C88 1.374(6)
C87 H87 0.9300
C88 N6 1.331(5)
C88 C89 1.511(6)
C89 N7 1.436(5)
C89 H89A 0.9700
C89 H89B 0.9700
F1 P1 1.524(4)
F2 P1 1.565(3)
F3 P1 1.549(4)
F4 P1 1.569(3)
F5 P1 1.559(3)
F6 P1 1.578(3)
F7 P2 1.524(3)
F8 P2 1.511(4)
F9 P2 1.528(4)
F10 P2 1.548(3)
F11 P2 1.525(4)
F12 P2 1.563(5)
N1 H1A 0.9000
N1 H1B 0.9000
N2 H2A 0.9000
N2 H2B 0.9000
N4 H4A 0.8600
N5 H5 0.8600
N7 H7 0.8600
N8 H8A 0.8600

loop_
_geom_hbond_atom_site_label_D
_geom_hbond_atom_site_label_H
_geom_hbond_atom_site_label_A
_geom_hbond_distance_DH
_geom_hbond_distance_HA
_geom_hbond_distance_DA
_geom_hbond_angle_DHA
_geom_hbond_site_symmetry_A
C83 H83B F6 0.97 2.52 3.465(5) 164.9 2_766
C27 H27A O12 0.97 2.44 3.399(5) 169.2 .
C20 H20A F4 0.97 2.55 3.212(5) 125.6 .
N8 H8A N2 0.86 2.38 2.973(4) 126.3 .
N8 H8A S2 0.86 2.80 3.509(2) 141.4 .
N2 H2B N8 0.90 2.43 2.973(4) 119.5 .
N2 H2B O14 0.90 2.36 3.257(4) 175.4 .
N2 H2A N6 0.90 2.29 3.180(4) 168.7 .
N1 H1B N5 0.90 2.18 3.066(4) 169.3 .
N1 H1A N4 0.90 2.15 3.028(4) 164.2 .
N1 H1A N3 0.90 2.47 3.006(4) 119.0 .

loop_
_geom_torsion_atom_site_label_1
_geom_torsion_atom_site_label_2
_geom_torsion_atom_site_label_3
_geom_torsion_atom_site_label_4
_geom_torsion
O1 C3 C4 C5 179.7(4)
C8 C3 C4 C5 -3.0(7)
C3 C4 C5 O2 -178.9(4)
C3 C4 C5 C6 2.6(6)
O2 C5 C6 C7 -178.9(3)
C4 C5 C6 C7 -0.6(5)
C5 C6 C7 C8 -0.9(5)
C5 C6 C7 C9 176.3(3)
C6 C7 C8 C3 0.4(6)
C9 C7 C8 C3 -176.9(4)
O1 C3 C8 C7 179.1(4)
C4 C3 C8 C7 1.6(6)
C6 C7 C9 N1 62.4(5)
C8 C7 C9 N1 -120.4(4)
N1 C10 C11 C12 91.0(4)
N1 C10 C11 S1 -94.2(3)
C10 C11 C12 C13 176.5(3)
S1 C11 C12 C13 1.3(3)
C11 C12 C13 C14 -0.9(4)
C11 C12 C13 C16 -175.8(3)
C12 C13 C14 C15 -175.7(3)
C16 C13 C14 C15 -0.8(5)
C12 C13 C14 S1 0.1(3)
C16 C13 C14 S1 175.0(2)
C14 C13 C16 C17 58.6(5)
C12 C13 C16 C17 -127.2(4)
C14 C13 C16 C20 -121.4(4)
C12 C13 C16 C20 52.8(5)
C13 C16 C17 C21 5.3(6)
C20 C16 C17 C21 -174.7(4)
C13 C16 C17 C18 -178.5(4)
C20 C16 C17 C18 1.5(5)
C16 C17 C18 C19 0.7(5)
C21 C17 C18 C19 177.2(4)
C17 C18 C19 C20 -2.6(7)
C18 C19 C20 C16 3.4(7)
C17 C16 C20 C19 -3.0(6)
C13 C16 C20 C19 176.9(5)
C16 C17 C21 C24 69.7(5)
C18 C17 C21 C24 -106.2(4)
C16 C17 C21 C22 -115.7(4)
C18 C17 C21 C22 68.5(5)
C24 C21 C22 C23 -1.7(4)
C17 C21 C22 C23 -176.9(3)
C21 C22 C23 C26 178.9(3)
C21 C22 C23 S2 1.0(4)
C22 C21 C24 C25 -176.1(3)
C17 C21 C24 C25 -0.9(5)
C22 C21 C24 S2 1.5(3)
C17 C21 C24 S2 176.8(3)
C22 C23 C26 N2 -90.6(4)
S2 C23 C26 N2 87.1(3)
N2 C27 C28 C33 -108.9(4)
N2 C27 C28 C29 68.5(4)
C33 C28 C29 C30 0.9(5)
C27 C28 C29 C30 -176.4(3)
C28 C29 C30 O3 -179.5(3)
C28 C29 C30 C31 0.2(5)
O3 C30 C31 C32 179.0(4)
C29 C30 C31 C32 -0.7(6)
C30 C31 C32 O4 -178.7(4)
C30 C31 C32 C33 0.2(6)
C29 C28 C33 C32 -1.5(5)
C27 C28 C33 C32 176.0(3)
C31 C32 C33 C28 0.9(6)
O4 C32 C33 C28 179.9(4)
O5 C36 C37 C38 179.7(4)
C41 C36 C37 C38 -1.4(6)
C36 C37 C38 C39 1.4(6)
C37 C38 C39 C40 -0.5(6)
C38 C39 C40 C41 -0.3(6)
C39 C40 C41 C36 0.2(5)
C39 C40 C41 N5 -178.1(3)
O5 C36 C41 C40 179.6(3)
C37 C36 C41 C40 0.6(5)
O5 C36 C41 N5 -1.9(4)
C37 C36 C41 N5 179.1(3)
O5 C42 C43 O6 70.8(4)
O6 C44 C45 O7 -65.3(8)
O7 C46 C47 O8 -46.7(11)
O8 C48 C49 O9 68.6(7)
O9 C50 C51 C52 179.0(4)
C55 C50 C51 C52 -1.7(6)
C50 C51 C52 C53 0.5(7)
C51 C52 C53 C54 0.1(7)
C52 C53 C54 C55 0.6(6)
C53 C54 C55 C50 -1.8(6)
C53 C54 C55 N4 -179.1(3)
O9 C50 C55 C54 -178.3(3)
C51 C50 C55 C54 2.3(6)
O9 C50 C55 N4 -0.7(5)
C51 C50 C55 N4 179.9(3)
N4 C56 C57 N3 16.6(4)
N4 C56 C57 C58 -165.3(3)
N3 C57 C58 C59 1.0(5)
C56 C57 C58 C59 -177.0(3)
C57 C58 C59 C60 -1.5(6)
C58 C59 C60 C61 0.9(6)
C59 C60 C61 N3 0.2(5)
C59 C60 C61 C62 -178.6(3)
N3 C61 C62 N5 60.4(4)
C60 C61 C62 N5 -120.7(3)
C68 C63 C64 C65 0.7(6)
N7 C63 C64 C65 178.9(4)
C63 C64 C65 C66 -1.3(8)
C64 C65 C66 C67 1.1(9)
C65 C66 C67 C68 -0.3(8)
C66 C67 C68 O10 179.5(4)
C66 C67 C68 C63 -0.2(7)
C64 C63 C68 O10 -179.8(4)
N7 C63 C68 O10 2.0(5)
C64 C63 C68 C67 0.0(6)
N7 C63 C68 C67 -178.2(3)
O10 C69 C70 O11 -69.6(6)
O11 C71 C72 O12 69.4(7)
O12 C73 C74 O13 -70.8(4)
O13 C75 C76 O14 -69.3(4)
O14 C77 C78 C79 178.3(3)
C82 C77 C78 C79 -1.8(5)
O14 C77 C78 N8 -1.4(4)
C82 C77 C78 N8 178.5(3)
C77 C78 C79 C80 -0.1(5)
N8 C78 C79 C80 179.5(3)
C78 C79 C80 C81 1.4(6)
C79 C80 C81 C82 -0.8(6)
C80 C81 C82 C77 -1.1(6)
O14 C77 C82 C81 -177.7(3)
C78 C77 C82 C81 2.4(5)
N8 C83 C84 N6 -44.9(5)
N8 C83 C84 C85 138.3(5)
N6 C84 C85 C86 0.6(9)
C83 C84 C85 C86 177.2(6)
C84 C85 C86 C87 -0.4(12)
C85 C86 C87 C88 -0.2(13)
C86 C87 C88 N6 0.7(11)
C86 C87 C88 C89 179.6(7)
N6 C88 C89 N7 -33.3(6)
C87 C88 C89 N7 147.8(5)
C7 C9 N1 C10 158.4(3)
C11 C10 N1 C9 166.1(3)
C23 C26 N2 C27 173.3(3)
C28 C27 N2 C26 160.5(3)
C58 C57 N3 C61 0.1(5)
C56 C57 N3 C61 178.1(3)
C60 C61 N3 C57 -0.7(4)
C62 C61 N3 C57 178.2(3)
C54 C55 N4 C56 -24.3(5)
C50 C55 N4 C56 158.3(3)
C57 C56 N4 C55 82.0(4)
C40 C41 N5 C62 -7.2(5)
C36 C41 N5 C62 174.4(3)
C61 C62 N5 C41 79.2(3)
C87 C88 N6 C84 -0.6(7)
C89 C88 N6 C84 -179.5(4)
C85 C84 N6 C88 -0.1(7)
C83 C84 N6 C88 -176.7(4)
C64 C63 N7 C89 17.7(5)
C68 C63 N7 C89 -164.2(3)
C88 C89 N7 C63 -78.1(4)
C79 C78 N8 C83 14.5(4)
C77 C78 N8 C83 -165.8(3)
C84 C83 N8 C78 -82.2(4)
C4 C3 O1 C1 5.9(8)
C8 C3 O1 C1 -171.5(5)
C4 C5 O2 C2 -176.5(4)
C6 C5 O2 C2 1.9(5)
C31 C30 O3 C34 171.2(4)
C29 C30 O3 C34 -9.2(6)
C31 C32 O4 C35 -13.0(8)
C33 C32 O4 C35 168.0(6)
C37 C36 O5 C42 21.5(5)
C41 C36 O5 C42 -157.4(3)
C43 C42 O5 C36 178.9(3)
C45 C44 O6 C43 -179.3(5)
C42 C43 O6 C44 155.6(4)
C47 C46 O7 C45 -166.7(7)
C44 C45 O7 C46 -128.0(7)
C46 C47 O8 C48 -177.8(7)
C49 C48 O8 C47 165.2(5)
C51 C50 O9 C49 4.4(6)
C55 C50 O9 C49 -175.0(4)
C48 C49 O9 C50 -178.7(5)
C67 C68 O10 C69 1.4(6)
C63 C68 O10 C69 -178.8(4)
C70 C69 O10 C68 -177.1(4)
C69 C70 O11 C71 -177.8(5)
C72 C71 O11 C70 149.5(5)
C74 C73 O12 C72 -178.3(4)
C71 C72 O12 C73 -176.1(5)
C73 C74 O13 C75 -159.9(3)
C76 C75 O13 C74 -80.2(4)
C82 C77 O14 C76 -10.4(4)
C78 C77 O14 C76 169.4(3)
C75 C76 O14 C77 -172.5(3)
C12 C11 S1 C14 -1.0(2)
C10 C11 S1 C14 -176.8(2)
C13 C14 S1 C11 0.5(2)
C15 C14 S1 C11 176.8(3)
C22 C23 S2 C24 -0.1(3)
C26 C23 S2 C24 -178.1(3)
C21 C24 S2 C23 -0.9(3)
C25 C24 S2 C23 177.0(3)
